data_7027840
loop_
_publ_author_name
'Clegg, William'
'Johann, Thorsten R. F.'
'Marder, Todd B.'
'Norman, Nicholas C.'
'Orpen, A. Guy'
'Peakman, Torren M.'
'Quayle, Michael J.'
'Rice, Craig R.'
'Scott, Andrew J.'

_publ_section_title
;
 Platinum-catalysed 1,4-diboration of 1,3-dienes
;
_journal_issue 9
_journal_name_full 'Journal of the Chemical Society, Dalton Transactions'
_journal_page_first 1431
_journal_paper_doi 10.1039/a800108a
_journal_year 1998
_chemical_formula_structural 'Pt (P Ph3) 2 (B O2 C2 H3 Ph)2 (C H2 Cl2)2.0'
_chemical_formula_sum 'C54 H50 B2 Cl4 O4 P2 Pt'
_chemical_formula_weight 1183.39
_chemical_name_systematic
; 
 bistriphenylphosphine-{bis(phenylethane-1,2-diol)boryl} platinum 
dichloromethane solvate 
;
_space_group_IT_number 5
_symmetry_cell_setting monoclinic
_symmetry_space_group_name_Hall 'C 2y'
_symmetry_space_group_name_H-M 'C 1 2 1'
_atom_sites_solution_hydrogens geom
_atom_sites_solution_primary direct
_atom_sites_solution_secondary difmap
_audit_creation_method SHELXL
_cell_angle_alpha 90.00
_cell_angle_beta 94.530(7)
_cell_angle_gamma 90.00
_cell_formula_units_Z 4
_cell_length_a 38.311(3)
_cell_length_b 12.1983(13)
_cell_length_c 11.1210(7)
_cell_measurement_reflns_used 454
_cell_measurement_temperature 173(2)
_cell_measurement_theta_max 50
_cell_measurement_theta_min 5
_cell_volume 5180.9(8)
_computing_cell_refinement 'SAINT (Siemens, 1995b)'
_computing_data_collection 'SMART (Siemens, 1995b)'
_computing_data_reduction 'SAINT (Siemens, 1995b)'
_computing_molecular_graphics 'SHELXTL (Siemens, 1995a)'
_computing_publication_material 'SHELXTL (Siemens, 1995a)'
_computing_structure_refinement 'SHELXTL (Siemens, 1995a)'
_computing_structure_solution 'SHELXTL (Siemens, 1995a)'
_diffrn_ambient_temperature 173(2)
_diffrn_measurement_device 'Siemens SMART Area Detector'
_diffrn_measurement_method '\w rotation with narrow frames'
_diffrn_radiation_monochromator graphite
_diffrn_radiation_source 'fine-focus sealed tube'
_diffrn_radiation_type MoK\a
_diffrn_radiation_wavelength 0.71073
_diffrn_reflns_av_R_equivalents 0.0148
_diffrn_reflns_av_sigmaI/netI 0.0396
_diffrn_reflns_limit_h_max 49
_diffrn_reflns_limit_h_min -30
_diffrn_reflns_limit_k_max 15
_diffrn_reflns_limit_k_min -15
_diffrn_reflns_limit_l_max 14
_diffrn_reflns_limit_l_min -14
_diffrn_reflns_number 16962
_diffrn_reflns_theta_max 27.49
_diffrn_reflns_theta_min 1.75
_diffrn_standards_decay_% none
_exptl_absorpt_coefficient_mu 3.021
_exptl_absorpt_correction_T_max 0.547
_exptl_absorpt_correction_T_min 0.457
_exptl_absorpt_correction_type 'SADABS (Sheldrick, 1996)'
_exptl_crystal_colour 'pale yellow'
_exptl_crystal_density_diffrn 1.517
_exptl_crystal_density_meas ?
_exptl_crystal_description block
_exptl_crystal_F_000 2368
_exptl_crystal_size_max 0.6
_exptl_crystal_size_mid 0.6
_exptl_crystal_size_min 0.3
_refine_diff_density_max 0.820
_refine_diff_density_min -0.583
_refine_diff_density_rms 0.060
_refine_ls_abs_structure_details 'Flack H D (1983), Acta Cryst. A39, 876-881'
_refine_ls_abs_structure_Flack -0.021(3)
_refine_ls_extinction_method none
_refine_ls_goodness_of_fit_all 0.966
_refine_ls_goodness_of_fit_obs 1.004
_refine_ls_hydrogen_treatment 'see text'
_refine_ls_matrix_type full
_refine_ls_number_parameters 642
_refine_ls_number_reflns 11487
_refine_ls_number_restraints 5
_refine_ls_restrained_S_all 0.972
_refine_ls_restrained_S_obs 1.010
_refine_ls_R_factor_all 0.0251
_refine_ls_R_factor_obs 0.0219
_refine_ls_shift/esd_max -0.004
_refine_ls_shift/esd_mean 0.000
_refine_ls_structure_factor_coef Fsqd
_refine_ls_weighting_details 'w=1/[\s^2^(Fo^2^)+(0.0223P)^2^+0.0000P] where P=(Max(Fo^2^,0)+2Fc^2^)/3'
_refine_ls_weighting_scheme calc
_refine_ls_wR_factor_all 0.0487
_refine_ls_wR_factor_obs 0.0481
_reflns_number_observed 10455
_reflns_number_total 11487
_reflns_observed_criterion >2sigma(I)
_cod_data_source_file a800108sup1.cif
_cod_data_source_block 6
_cod_depositor_comments
;
The following automatic conversions were performed:

'_exptl_crystal_density_meas' value 'not measured' was changed to '?'
- the value is perceived as not measured.

Automatic conversion script
Id: cif_fix_values 3008 2015-01-20 13:52:24Z robertas 

The following automatic conversions were performed:

'_refine_ls_weighting_scheme' value 'calc
w=1/[\s^2^(Fo^2^)+(0.0223P)^2^+0.0000P] where
P=(Max(Fo^2^,0)+2Fc^2^)/3' was changed to 'calc'. New tag
'_refine_ls_weighting_details' was created. The value of the new tag
was set to 'w=1/[\s^2^(Fo^2^)+(0.0223P)^2^+0.0000P] where
P=(Max(Fo^2^,0)+2Fc^2^)/3'.

Automatic conversion script
Id: cif_fix_values 3143 2015-03-26 13:38:13Z robertas 
;
_cod_original_sg_symbol_H-M 'C 2'
_cod_database_code 7027840

loop_
_symmetry_equiv_pos_as_xyz
'x, y, z'
'-x, y, -z'
'x+1/2, y+1/2, z'
'-x+1/2, y+1/2, -z'

loop_
_atom_site_aniso_label
_atom_site_aniso_U_11
_atom_site_aniso_U_22
_atom_site_aniso_U_33
_atom_site_aniso_U_23
_atom_site_aniso_U_13
_atom_site_aniso_U_12
Pt1 0.02307(5) 0.02365(5) 0.03069(6) -0.00218(10) -0.00080(4) 0.00074(10)
P1 0.0253(5) 0.0265(4) 0.0321(5) -0.0030(4) 0.0008(4) -0.0023(4)
P2 0.0206(4) 0.0255(4) 0.0277(5) -0.0015(3) 0.0021(4) 0.0012(3)
B1 0.031(2) 0.024(2) 0.037(2) 0.003(3) 0.0011(13) 0.002(3)
B2 0.033(2) 0.029(2) 0.047(3) -0.007(2) -0.007(2) -0.001(2)
O1 0.0261(11) 0.052(2) 0.0325(11) -0.0048(13) -0.0005(9) 0.0061(13)
O2 0.0233(12) 0.052(2) 0.0301(12) 0.0021(10) -0.0024(10) 0.0025(10)
O3 0.051(2) 0.0301(15) 0.071(2) 0.0031(13) 0.013(2) 0.0066(14)
O4 0.043(2) 0.032(2) 0.072(2) 0.012(2) 0.005(2) 0.0035(14)
C1 0.031(2) 0.027(2) 0.029(2) -0.0016(14) -0.0057(15) -0.0018(15)
C2 0.039(3) 0.037(2) 0.044(3) -0.007(2) 0.006(2) -0.005(2)
C3 0.057(3) 0.033(2) 0.046(2) -0.011(2) -0.001(2) 0.006(2)
C4 0.056(3) 0.026(2) 0.051(2) 0.000(2) -0.019(2) -0.005(2)
C5 0.039(2) 0.039(2) 0.059(3) 0.010(2) -0.002(2) -0.011(2)
C6 0.036(2) 0.030(2) 0.046(2) 0.001(2) 0.000(2) 0.000(2)
C7 0.027(2) 0.025(2) 0.032(2) -0.0030(12) 0.0016(14) 0.0021(12)
C8 0.036(2) 0.037(2) 0.037(2) -0.002(2) 0.003(2) -0.006(2)
C9 0.048(2) 0.038(2) 0.036(2) -0.001(2) -0.005(2) 0.003(2)
C10 0.060(2) 0.039(2) 0.033(2) 0.002(3) 0.0112(15) 0.013(3)
C11 0.043(2) 0.040(2) 0.054(3) 0.006(2) 0.020(2) 0.001(2)
C12 0.033(2) 0.029(2) 0.046(2) -0.0060(14) 0.006(2) 0.0020(13)
C13 0.0249(15) 0.020(3) 0.038(2) -0.0055(14) 0.0021(13) -0.0046(13)
C14 0.031(2) 0.037(2) 0.039(2) 0.0003(15) -0.001(2) -0.002(2)
C15 0.029(2) 0.040(2) 0.062(3) 0.010(2) -0.002(2) 0.003(2)
C16 0.032(2) 0.036(2) 0.065(3) 0.003(2) 0.017(2) 0.003(2)
C17 0.042(2) 0.036(2) 0.045(2) -0.002(2) 0.019(2) -0.006(2)
C18 0.029(2) 0.031(2) 0.039(2) 0.0021(14) 0.005(2) -0.0073(15)
C19 0.030(2) 0.024(2) 0.029(2) -0.0015(13) 0.006(2) 0.0019(15)
C20 0.030(2) 0.034(2) 0.032(2) -0.005(2) -0.001(2) 0.008(2)
C21 0.048(2) 0.043(2) 0.038(2) -0.007(2) -0.007(2) 0.016(2)
C22 0.083(4) 0.057(3) 0.030(2) 0.010(2) 0.006(2) 0.035(3)
C23 0.068(3) 0.062(3) 0.047(3) 0.023(2) 0.025(2) 0.017(2)
C24 0.040(2) 0.049(2) 0.051(3) 0.011(2) 0.014(2) 0.006(2)
C25 0.023(2) 0.025(2) 0.029(2) -0.0053(14) 0.0057(14) -0.0025(14)
C26 0.038(2) 0.026(2) 0.026(2) -0.0002(13) 0.0061(15) 0.0037(15)
C27 0.045(2) 0.029(2) 0.037(2) -0.0002(15) 0.009(2) 0.009(2)
C28 0.047(2) 0.037(2) 0.036(2) -0.005(2) 0.015(2) 0.006(2)
C29 0.054(3) 0.039(2) 0.032(2) 0.004(2) 0.012(2) 0.007(2)
C30 0.035(2) 0.027(2) 0.034(2) 0.004(2) 0.002(2) 0.004(2)
C31 0.020(2) 0.035(2) 0.038(2) -0.001(2) 0.001(2) 0.000(2)
C32 0.032(2) 0.037(2) 0.077(3) -0.015(2) 0.007(2) -0.004(2)
C33 0.038(3) 0.047(3) 0.119(5) -0.028(3) 0.005(3) -0.017(2)
C34 0.027(2) 0.058(3) 0.091(4) -0.010(3) 0.003(2) -0.011(2)
C35 0.025(2) 0.052(2) 0.061(3) 0.002(2) 0.004(2) 0.003(2)
C36 0.033(2) 0.042(2) 0.035(2) 0.000(2) 0.005(2) -0.002(2)
C37 0.026(2) 0.082(4) 0.036(2) -0.006(3) -0.0031(13) 0.013(3)
C38 0.027(2) 0.055(3) 0.034(2) 0.006(2) -0.0060(14) 0.005(2)
C39 0.020(2) 0.068(3) 0.039(2) -0.007(2) 0.005(2) 0.000(2)
C40 0.031(2) 0.071(3) 0.069(3) -0.013(3) 0.010(2) -0.002(2)
C41 0.043(3) 0.076(4) 0.126(5) -0.032(4) 0.021(3) -0.002(3)
C42 0.040(3) 0.127(6) 0.127(6) -0.081(5) 0.020(3) -0.014(4)
C43 0.044(3) 0.162(7) 0.059(3) -0.053(4) 0.002(3) 0.000(4)
C44 0.033(2) 0.102(4) 0.038(2) -0.009(2) 0.002(2) 0.004(2)
C45 0.077(4) 0.031(2) 0.073(3) -0.001(2) -0.001(3) 0.009(2)
C46 0.054(3) 0.026(2) 0.091(4) 0.011(2) 0.004(3) -0.008(2)
C47 0.057(3) 0.038(2) 0.086(4) 0.026(2) 0.030(3) 0.007(2)
C48 0.088(4) 0.068(3) 0.065(3) 0.026(3) 0.023(3) 0.031(3)
C49 0.173(7) 0.117(5) 0.058(4) 0.024(3) 0.023(4) 0.077(5)
C50 0.170(7) 0.164(8) 0.081(5) 0.076(5) 0.067(5) 0.112(7)
C51 0.188(9) 0.114(6) 0.140(7) 0.099(5) 0.083(6) 0.088(6)
C52 0.124(6) 0.056(3) 0.135(6) 0.050(4) 0.030(5) 0.014(3)
C96 0.076(4) 0.109(5) 0.076(4) -0.038(3) 0.023(3) -0.025(3)
Cl1 0.078(6) 0.137(7) 0.124(6) -0.085(6) 0.028(4) -0.033(5)
Cl2 0.046(3) 0.072(4) 0.049(3) -0.012(2) 0.020(2) -0.002(2)
C96' 0.076(4) 0.109(5) 0.076(4) -0.038(3) 0.023(3) -0.025(3)
Cl1' 0.066(2) 0.242(6) 0.130(3) 0.091(3) -0.010(2) 0.011(3)
Cl2' 0.107(3) 0.277(7) 0.088(2) -0.031(4) 0.019(2) -0.110(4)
C91 0.453(33) 0.130(13) 0.221(20) 0.000 0.184(22) 0.000
Cl8 0.825(39) 0.274(17) 0.335(18) -0.069(12) 0.081(21) -0.135(20)
Cl9 0.230(6) 0.084(3) 0.079(3) -0.019(2) 0.028(3) -0.041(4)
C98 0.763(63) 0.099(11) 0.108(12) 0.000 0.036(23) 0.000
Cl6 0.163(8) 0.331(14) 0.276(12) 0.092(10) -0.052(8) -0.055(8)
Cl7 0.255(12) 0.145(5) 0.188(7) -0.019(5) -0.047(8) 0.061(7)

loop_
_atom_site_label
_atom_site_type_symbol
_atom_site_fract_x
_atom_site_fract_y
_atom_site_fract_z
_atom_site_U_iso_or_equiv
_atom_site_thermal_displace_type
_atom_site_occupancy
_atom_site_calc_flag
_atom_site_refinement_flags
_atom_site_disorder_group
Pt1 Pt 0.635260(3) -0.002020(11) 0.677155(9) 0.02596(3) Uani 1 d . .
P1 P 0.68187(2) 0.05051(7) 0.81454(8) 0.0280(2) Uani 1 d . .
P2 P 0.63504(2) -0.19390(7) 0.69644(8) 0.0246(2) Uani 1 d . .
B1 B 0.59637(9) -0.0075(5) 0.5371(3) 0.0305(7) Uani 1 d . .
B2 B 0.63024(12) 0.1575(3) 0.6192(4) 0.0371(10) Uani 1 d . .
O1 O 0.56119(5) 0.0147(3) 0.5476(2) 0.0369(7) Uani 1 d . .
O2 O 0.60192(6) -0.0352(2) 0.4196(2) 0.0353(6) Uani 1 d . .
O3 O 0.60574(8) 0.2331(2) 0.6497(3) 0.0505(8) Uani 1 d . .
O4 O 0.65328(8) 0.2048(2) 0.5459(3) 0.0490(8) Uani 1 d . .
C1 C 0.69435(9) 0.1958(3) 0.8139(3) 0.0294(7) Uani 1 d . .
C2 C 0.67200(13) 0.2710(3) 0.8596(4) 0.0396(11) Uani 1 d . .
H2 H 0.65061(13) 0.2474(3) 0.8889(4) 0.048 Uiso 1 calc R .
C3 C 0.68113(11) 0.3838(3) 0.8625(4) 0.0452(10) Uani 1 d . .
H3 H 0.66603(11) 0.4356(3) 0.8955(4) 0.054 Uiso 1 calc R .
C4 C 0.71140(11) 0.4180(3) 0.8182(4) 0.0456(10) Uani 1 d . .
H4 H 0.71742(11) 0.4936(3) 0.8206(4) 0.055 Uiso 1 calc R .
C5 C 0.73315(11) 0.3437(3) 0.7704(4) 0.0457(10) Uani 1 d . .
H5 H 0.75418(11) 0.3679(3) 0.7390(4) 0.055 Uiso 1 calc R .
C6 C 0.72458(10) 0.2327(3) 0.7677(3) 0.0376(9) Uani 1 d . .
H6 H 0.73975(10) 0.1818(3) 0.7335(3) 0.045 Uiso 1 calc R .
C7 C 0.67924(9) 0.0307(2) 0.9767(3) 0.0282(8) Uani 1 d . .
C8 C 0.70254(10) 0.0798(3) 1.0627(3) 0.0366(9) Uani 1 d . .
H8 H 0.72080(10) 0.1247(3) 1.0372(3) 0.044 Uiso 1 calc R .
C9 C 0.69960(11) 0.0644(3) 1.1844(3) 0.0409(9) Uani 1 d . .
H9 H 0.71595(11) 0.0980(3) 1.2416(3) 0.049 Uiso 1 calc R .
C10 C 0.67352(9) 0.0014(5) 1.2228(3) 0.0433(8) Uani 1 d . .
H10 H 0.67141(9) -0.0078(5) 1.3067(3) 0.052 Uiso 1 calc R .
C11 C 0.64989(11) -0.0496(3) 1.1400(4) 0.0447(10) Uani 1 d . .
H11 H 0.63206(11) -0.0955(3) 1.1670(4) 0.054 Uiso 1 calc R .
C12 C 0.65243(10) -0.0334(2) 1.0175(3) 0.0360(9) Uani 1 d . .
H12 H 0.63572(10) -0.0662(2) 0.9609(3) 0.043 Uiso 1 calc R .
C13 C 0.72161(8) -0.0206(3) 0.7765(3) 0.0278(9) Uani 1 d . .
C14 C 0.74923(9) -0.0506(3) 0.8583(3) 0.0357(8) Uani 1 d . .
H14 H 0.74920(9) -0.0286(3) 0.9402(3) 0.043 Uiso 1 calc R .
C15 C 0.77662(10) -0.1120(3) 0.8219(4) 0.0440(10) Uani 1 d . .
H15 H 0.79547(10) -0.1310(3) 0.8787(4) 0.053 Uiso 1 calc R .
C16 C 0.77705(10) -0.1465(3) 0.7033(4) 0.0435(10) Uani 1 d . .
H16 H 0.79574(10) -0.1906(3) 0.6793(4) 0.052 Uiso 1 calc R .
C17 C 0.75003(10) -0.1161(3) 0.6202(4) 0.0399(9) Uani 1 d . .
H17 H 0.75027(10) -0.1384(3) 0.5384(4) 0.048 Uiso 1 calc R .
C18 C 0.72283(9) -0.0538(3) 0.6559(3) 0.0328(8) Uani 1 d . .
H18 H 0.70450(9) -0.0327(3) 0.5980(3) 0.039 Uiso 1 calc R .
C19 C 0.65142(10) -0.2584(3) 0.8387(3) 0.0274(7) Uani 1 d . .
C20 C 0.68724(11) -0.2588(3) 0.8723(4) 0.0320(9) Uani 1 d . .
H20 H 0.70301(11) -0.2312(3) 0.8179(4) 0.038 Uiso 1 calc R .
C21 C 0.70024(11) -0.2983(3) 0.9830(3) 0.0433(10) Uani 1 d . .
H21 H 0.72473(11) -0.2974(3) 1.0045(3) 0.052 Uiso 1 calc R .
C22 C 0.67766(14) -0.3392(4) 1.0623(4) 0.0570(13) Uani 1 d . .
H22 H 0.68654(14) -0.3679(4) 1.1380(4) 0.068 Uiso 1 calc R .
C23 C 0.64271(13) -0.3383(4) 1.0319(4) 0.0580(12) Uani 1 d . .
H23 H 0.62718(13) -0.3648(4) 1.0877(4) 0.070 Uiso 1 calc R .
C24 C 0.62920(11) -0.2990(3) 0.9202(4) 0.0462(10) Uani 1 d . .
H24 H 0.60465(11) -0.3002(3) 0.8999(4) 0.055 Uiso 1 calc R .
C25 C 0.66031(9) -0.2638(3) 0.5864(3) 0.0255(7) Uani 1 d . .
C26 C 0.67697(9) -0.3646(3) 0.6110(3) 0.0298(7) Uani 1 d . .
H26 H 0.67521(9) -0.3987(3) 0.6871(3) 0.036 Uiso 1 calc R .
C27 C 0.69579(10) -0.4146(3) 0.5264(3) 0.0368(9) Uani 1 d . .
H27 H 0.70742(10) -0.4820(3) 0.5448(3) 0.044 Uiso 1 calc R .
C28 C 0.69786(10) -0.3671(3) 0.4143(3) 0.0395(9) Uani 1 d . .
H28 H 0.71069(10) -0.4021(3) 0.3555(3) 0.047 Uiso 1 calc R .
C29 C 0.68137(11) -0.2691(3) 0.3881(3) 0.0410(9) Uani 1 d . .
H29 H 0.68268(11) -0.2366(3) 0.3110(3) 0.049 Uiso 1 calc R .
C30 C 0.66273(10) -0.2174(3) 0.4744(3) 0.0319(8) Uani 1 d . .
H30 H 0.65154(10) -0.1493(3) 0.4559(3) 0.038 Uiso 1 calc R .
C31 C 0.59130(10) -0.2552(3) 0.6716(4) 0.0310(9) Uani 1 d . .
C32 C 0.58598(11) -0.3585(3) 0.6204(4) 0.0488(11) Uani 1 d . .
H32 H 0.60515(11) -0.3987(3) 0.5937(4) 0.059 Uiso 1 calc R .
C33 C 0.55269(12) -0.4018(4) 0.6085(5) 0.068(2) Uani 1 d . .
H33 H 0.54891(12) -0.4710(4) 0.5705(5) 0.082 Uiso 1 calc R .
C34 C 0.52492(11) -0.3469(4) 0.6506(5) 0.0588(13) Uani 1 d . .
H34 H 0.50234(11) -0.3796(4) 0.6449(5) 0.071 Uiso 1 calc R .
C35 C 0.52964(10) -0.2459(3) 0.7004(4) 0.0458(10) Uani 1 d . .
H35 H 0.51030(10) -0.2069(3) 0.7277(4) 0.055 Uiso 1 calc R .
C36 C 0.56316(9) -0.1995(3) 0.7114(3) 0.0366(8) Uani 1 d . .
H36 H 0.56651(9) -0.1290(3) 0.7465(3) 0.044 Uiso 1 calc R .
C37 C 0.54183(9) -0.0164(6) 0.4373(3) 0.0482(12) Uani 1 d . .
H37A H 0.52409(9) 0.0399(6) 0.4124(3) 0.058 Uiso 1 calc R .
H37B H 0.52986(9) -0.0874(6) 0.4467(3) 0.058 Uiso 1 calc R .
C38 C 0.56925(8) -0.0256(3) 0.3447(3) 0.0391(11) Uani 1 d . .
H38 H 0.56944(8) 0.0435(3) 0.2964(3) 0.047 Uiso 1 calc R .
C39 C 0.56374(9) -0.1215(4) 0.2617(3) 0.0420(10) Uani 1 d . .
C40 C 0.56722(11) -0.2269(4) 0.3048(5) 0.0566(12) Uani 1 d . .
H40 H 0.57466(11) -0.2379(4) 0.3875(5) 0.068 Uiso 1 calc R .
C41 C 0.56037(13) -0.3162(5) 0.2330(6) 0.081(2) Uani 1 d . .
H41 H 0.56291(13) -0.3882(5) 0.2651(6) 0.097 Uiso 1 calc R .
C42 C 0.54949(14) -0.2997(7) 0.1110(7) 0.097(2) Uani 1 d . .
H42 H 0.54414(14) -0.3609(7) 0.0600(7) 0.117 Uiso 1 calc R .
C43 C 0.54659(13) -0.1965(7) 0.0657(5) 0.088(2) Uani 1 d . .
H43 H 0.53984(13) -0.1856(7) -0.0174(5) 0.106 Uiso 1 calc R .
C44 C 0.55346(10) -0.1064(5) 0.1407(4) 0.0577(12) Uani 1 d . .
H44 H 0.55110(10) -0.0343(5) 0.1087(4) 0.069 Uiso 1 calc R .
C45 C 0.61339(14) 0.3379(3) 0.5995(5) 0.0607(13) Uani 1 d . .
H45A H 0.62165(14) 0.3901(3) 0.6637(5) 0.073 Uiso 1 calc R .
H45B H 0.59238(14) 0.3689(3) 0.5541(5) 0.073 Uiso 1 calc R .
C46 C 0.64195(12) 0.3152(3) 0.5159(5) 0.0572(12) Uani 1 d . .
H46 H 0.66187(12) 0.3668(3) 0.5356(5) 0.069 Uiso 1 calc R .
C47 C 0.63099(12) 0.3229(3) 0.3843(5) 0.0589(13) Uani 1 d . .
C48 C 0.62860(15) 0.2325(4) 0.3130(5) 0.073(2) Uani 1 d . .
H48 H 0.63401(15) 0.1626(4) 0.3471(5) 0.088 Uiso 1 calc R .
C49 C 0.6183(2) 0.2410(6) 0.1899(5) 0.115(3) Uani 1 d . .
H49 H 0.6166(2) 0.1774(6) 0.1406(5) 0.138 Uiso 1 calc R .
C50 C 0.6107(2) 0.3428(7) 0.1413(6) 0.135(4) Uani 1 d . .
H50 H 0.6042(2) 0.3499(7) 0.0574(6) 0.162 Uiso 1 calc R .
C51 C 0.6124(2) 0.4303(6) 0.2110(8) 0.144(4) Uani 1 d . .
H51 H 0.6052(2) 0.4993(6) 0.1779(8) 0.172 Uiso 1 calc R .
C52 C 0.6243(2) 0.4235(4) 0.3319(7) 0.104(2) Uani 1 d . .
H52 H 0.6280(2) 0.4884(4) 0.3784(7) 0.125 Uiso 1 calc R .
C96 C 0.55122(13) 0.1347(5) -0.1974(4) 0.086(2) Uani 0.273(11) d PD 1
H96A H 0.54100(13) 0.1967(5) -0.2456(4) 0.103 Uiso 0.273(11) calc PR 1
H96B H 0.56891(13) 0.0982(5) -0.2439(4) 0.103 Uiso 0.273(11) calc PR 1
Cl1 Cl 0.5709(3) 0.1826(9) -0.0560(8) 0.112(4) Uani 0.273(11) d PD 1
Cl2 Cl 0.5189(2) 0.0430(5) -0.1656(8) 0.055(2) Uani 0.273(11) d PD 1
C96' C 0.55122(13) 0.1347(5) -0.1974(4) 0.086(2) Uani 0.727(11) d PD 2
H96C H 0.55916(9) 0.0903(7) -0.2646(5) 0.103 Uiso 0.727(11) calc PR 2
H96D H 0.55014(9) 0.2121(7) -0.2242(5) 0.103 Uiso 0.727(11) calc PR 2
Cl1' Cl 0.58033(9) 0.1242(7) -0.0815(5) 0.147(3) Uani 0.727(11) d PD 2
Cl2' Cl 0.5097(2) 0.0929(9) -0.1691(4) 0.157(3) Uani 0.727(11) d PD 2
C91 C 0.5000 -0.6465(14) 0.0000 0.260(11) Uani 1 d S .
Cl8 Cl 0.4806(7) -0.5673(13) 0.1099(15) 0.476(13) Uani 0.50 d P .
Cl9 Cl 0.5226(2) -0.5597(5) -0.0979(4) 0.130(2) Uani 0.50 d P .
C98 C 0.5000 -0.7443(14) -0.5000 0.324(20) Uani 1 d S .
Cl6 Cl 0.4701(3) -0.6860(12) -0.3808(13) 0.260(7) Uani 0.50 d P .
Cl7 Cl 0.5088(3) -0.6687(7) -0.5915(10) 0.200(4) Uani 0.50 d P .

loop_
_atom_type_symbol
_atom_type_description
_atom_type_scat_dispersion_real
_atom_type_scat_dispersion_imag
_atom_type_scat_source
C C 0.0033 0.0016 'International Tables Vol C Tables 4.2.6.8 and 6.1.1.4'
H H 0.0000 0.0000 'International Tables Vol C Tables 4.2.6.8 and 6.1.1.4'
B B 0.0013 0.0007 'International Tables Vol C Tables 4.2.6.8 and 6.1.1.4'
O O 0.0106 0.0060 'International Tables Vol C Tables 4.2.6.8 and 6.1.1.4'
P P 0.1023 0.0942 'International Tables Vol C Tables 4.2.6.8 and 6.1.1.4'
Pt Pt -1.7033 8.3905 'International Tables Vol C Tables 4.2.6.8 and 6.1.1.4'
Cl Cl 0.1484 0.1585 'International Tables Vol C Tables 4.2.6.8 and 6.1.1.4'

loop_
_geom_angle_atom_site_label_1
_geom_angle_atom_site_label_2
_geom_angle_atom_site_label_3
_geom_angle
_geom_angle_site_symmetry_1
_geom_angle_site_symmetry_3
B2 Pt1 B1 75.5(2) . .
B2 Pt1 P1 89.63(12) . .
B1 Pt1 P1 164.7(2) . .
B2 Pt1 P2 166.16(13) . .
B1 Pt1 P2 91.7(2) . .
P1 Pt1 P2 102.75(3) . .
C7 P1 C13 106.04(15) . .
C7 P1 C1 99.56(15) . .
C13 P1 C1 103.6(2) . .
C7 P1 Pt1 120.49(11) . .
C13 P1 Pt1 108.93(11) . .
C1 P1 Pt1 116.51(11) . .
C25 P2 C19 102.3(2) . .
C25 P2 C31 103.6(2) . .
C19 P2 C31 101.6(2) . .
C25 P2 Pt1 113.41(12) . .
C19 P2 Pt1 120.18(11) . .
C31 P2 Pt1 113.70(12) . .
O2 B1 O1 110.5(3) . .
O2 B1 Pt1 124.3(2) . .
O1 B1 Pt1 125.2(2) . .
O4 B2 O3 110.2(3) . .
O4 B2 Pt1 122.4(3) . .
O3 B2 Pt1 127.3(3) . .
B1 O1 C37 108.5(3) . .
B1 O2 C38 109.4(2) . .
B2 O3 C45 109.7(4) . .
B2 O4 C46 109.4(3) . .
C2 C1 C6 118.9(3) . .
C2 C1 P1 118.1(3) . .
C6 C1 P1 122.9(3) . .
C1 C2 C3 119.6(4) . .
C4 C3 C2 120.3(4) . .
C3 C4 C5 120.0(3) . .
C4 C5 C6 120.2(4) . .
C1 C6 C5 120.8(4) . .
C8 C7 C12 117.8(3) . .
C8 C7 P1 122.6(3) . .
C12 C7 P1 119.6(3) . .
C9 C8 C7 121.2(4) . .
C10 C9 C8 120.3(3) . .
C9 C10 C11 120.3(3) . .
C10 C11 C12 119.7(4) . .
C11 C12 C7 120.7(3) . .
C14 C13 C18 117.9(3) . .
C14 C13 P1 125.3(3) . .
C18 C13 P1 116.6(2) . .
C15 C14 C13 120.6(3) . .
C14 C15 C16 120.8(4) . .
C17 C16 C15 119.4(4) . .
C18 C17 C16 120.0(4) . .
C17 C18 C13 121.2(3) . .
C24 C19 C20 117.8(4) . .
C24 C19 P2 122.2(3) . .
C20 C19 P2 119.7(3) . .
C21 C20 C19 121.3(4) . .
C22 C21 C20 119.9(4) . .
C23 C22 C21 119.7(4) . .
C22 C23 C24 121.1(4) . .
C19 C24 C23 120.2(4) . .
C30 C25 C26 118.3(3) . .
C30 C25 P2 119.3(3) . .
C26 C25 P2 122.4(3) . .
C27 C26 C25 120.8(3) . .
C26 C27 C28 120.1(3) . .
C29 C28 C27 119.9(3) . .
C28 C29 C30 120.0(3) . .
C25 C30 C29 120.8(3) . .
C36 C31 C32 119.0(4) . .
C36 C31 P2 118.7(3) . .
C32 C31 P2 122.2(3) . .
C33 C32 C31 119.4(4) . .
C34 C33 C32 121.2(4) . .
C35 C34 C33 120.1(4) . .
C34 C35 C36 119.6(4) . .
C31 C36 C35 120.6(4) . .
O1 C37 C38 105.0(3) . .
O2 C38 C39 111.3(3) . .
O2 C38 C37 103.1(3) . .
C39 C38 C37 113.7(4) . .
C40 C39 C44 118.4(4) . .
C40 C39 C38 120.8(4) . .
C44 C39 C38 120.8(4) . .
C41 C40 C39 122.3(5) . .
C40 C41 C42 118.7(6) . .
C43 C42 C41 120.1(6) . .
C42 C43 C44 120.3(6) . .
C39 C44 C43 120.2(5) . .
O3 C45 C46 104.8(3) . .
O4 C46 C47 109.9(4) . .
O4 C46 C45 104.3(3) . .
C47 C46 C45 115.4(4) . .
C48 C47 C52 118.4(5) . .
C48 C47 C46 121.5(4) . .
C52 C47 C46 120.0(5) . .
C47 C48 C49 120.9(5) . .
C50 C49 C48 119.1(7) . .
C51 C50 C49 120.0(7) . .
C50 C51 C52 121.2(6) . .
C47 C52 C51 120.0(6) . .
Cl2 C96 Cl1 106.9(5) . .
Cl1' C96' Cl2' 114.4(4) . .
Cl8 C91 Cl8 113.7(15) . 2_655
Cl8 C91 Cl9 110.3(10) . .
Cl8 C91 Cl9 6.3(8) 2_655 .
Cl8 C91 Cl9 6.3(8) . 2_655
Cl8 C91 Cl9 110.3(10) 2_655 2_655
Cl9 C91 Cl9 107.5(10) . 2_655
Cl9 Cl8 C91 93.5(63) 2_655 .
Cl8 Cl9 C91 80.2(66) 2_655 .
Cl7 C98 Cl7 99.9(14) . 2_654
Cl7 C98 Cl6 115.6(12) . .
Cl7 C98 Cl6 25.9(4) 2_654 .
Cl7 C98 Cl6 25.9(4) . 2_654
Cl7 C98 Cl6 115.6(12) 2_654 2_654
Cl6 C98 Cl6 137.3(13) . 2_654
Cl7 Cl6 C98 43.3(12) 2_654 .
Cl6 Cl7 C98 110.8(15) 2_654 .
Cl6 Cl7 Cl7 131.2(17) 2_654 2_654
C98 Cl7 Cl7 40.0(7) . 2_654

loop_
_geom_bond_atom_site_label_1
_geom_bond_atom_site_label_2
_geom_bond_distance
_geom_bond_site_symmetry_2
Pt1 B2 2.054(4) .
Pt1 B1 2.070(3) .
Pt1 P1 2.3456(9) .
Pt1 P2 2.3505(9) .
P1 C7 1.830(3) .
P1 C13 1.831(3) .
P1 C1 1.835(3) .
P2 C25 1.830(3) .
P2 C19 1.833(4) .
P2 C31 1.836(4) .
B1 O2 1.383(4) .
B1 O1 1.389(4) .
B2 O4 1.375(6) .
B2 O3 1.378(5) .
O1 C37 1.433(4) .
O2 C38 1.452(4) .
O3 C45 1.434(5) .
O4 C46 1.445(5) .
C1 C2 1.379(5) .
C1 C6 1.380(5) .
C2 C3 1.420(6) .
C3 C4 1.361(6) .
C4 C5 1.367(6) .
C5 C6 1.394(5) .
C7 C8 1.391(5) .
C7 C12 1.395(4) .
C8 C9 1.380(5) .
C9 C10 1.356(6) .
C10 C11 1.387(6) .
C11 C12 1.387(5) .
C13 C14 1.389(4) .
C13 C18 1.405(5) .
C14 C15 1.376(5) .
C15 C16 1.385(6) .
C16 C17 1.383(5) .
C17 C18 1.374(5) .
C19 C24 1.383(5) .
C19 C20 1.394(5) .
C20 C21 1.378(5) .
C21 C22 1.377(6) .
C22 C23 1.355(6) .
C23 C24 1.393(5) .
C25 C30 1.378(5) .
C25 C26 1.402(5) .
C26 C27 1.373(5) .
C27 C28 1.383(5) .
C28 C29 1.372(5) .
C29 C30 1.392(5) .
C31 C36 1.376(5) .
C31 C32 1.391(5) .
C32 C33 1.377(6) .
C33 C34 1.371(6) .
C34 C35 1.357(6) .
C35 C36 1.400(5) .
C37 C38 1.532(5) .
C38 C39 1.495(5) .
C39 C40 1.375(6) .
C39 C44 1.385(5) .
C40 C41 1.364(7) .
C41 C42 1.402(9) .
C42 C43 1.358(9) .
C43 C44 1.391(7) .
C45 C46 1.516(7) .
C46 C47 1.494(7) .
C47 C48 1.357(7) .
C47 C52 1.374(6) .
C48 C49 1.398(7) .
C49 C50 1.377(9) .
C50 C51 1.318(11) .
C51 C52 1.389(10) .
C96 Cl2 1.725(8) .
C96 Cl1 1.788(7) .
C96' Cl1' 1.642(6) .
C96' Cl2' 1.722(6) .
C91 Cl8 1.77(2) .
C91 Cl8 1.77(2) 2_655
C91 Cl9 1.790(12) .
C91 Cl9 1.790(12) 2_655
Cl8 Cl9 0.20(2) 2_655
Cl9 Cl8 0.20(2) 2_655
C98 Cl7 1.432(13) .
C98 Cl7 1.432(13) 2_654
C98 Cl6 1.95(2) .
C98 Cl6 1.95(2) 2_654
Cl6 Cl7 0.912(13) 2_654
Cl7 Cl6 0.912(13) 2_654
Cl7 Cl7 2.19(2) 2_654
